data_1509611
loop_
_publ_author_name
'King, H.W.'
'Massalski, T.B.'

_publ_section_title
;
 Lattice spacing relationships and the electronic structure of H.C.P. zeta
 phase based on silver
;
_journal_name_full 'Philosophical Magazine, Serie 6 (1901-1925)'
_journal_page_first 669
_journal_page_last 682
_journal_volume 6
_journal_year 1961
_chemical_formula_sum 'Ag1.7 Sb0.3'
_chemical_name_systematic '(Ag17 Sb3)0.1'
_space_group_IT_number 194
_symmetry_space_group_name_Hall '-P 6c 2c'
_symmetry_space_group_name_H-M 'P 63/m m c'
_cell_angle_alpha 90
_cell_angle_beta 90
_cell_angle_gamma 120
_cell_formula_units_Z 1
_cell_length_a 2.9616
_cell_length_b 2.9616
_cell_length_c 4.799
_cell_volume 36.453
_citation_journal_id_ASTM PHMAA4
_cod_data_source_file silver1-2_616.cif
_cod_data_source_block Ag1.7Sb0.3
_cod_original_cell_volume 36.45308
_cod_database_code 1509611

loop_
_symmetry_equiv_pos_as_xyz
x,y,z
x-y,x,z+1/2
-y,x-y,z
-x,-y,z+1/2
-x+y,-x,z
y,-x+y,z+1/2
-y,-x,-z+1/2
x-y,-y,-z
x,x-y,-z+1/2
y,x,-z
-x+y,y,-z+1/2
-x,-x+y,-z
-x,-y,-z
-x+y,-x,-z-1/2
y,-x+y,-z
x,y,-z-1/2
x-y,x,-z
-y,x-y,-z-1/2
y,x,z-1/2
-x+y,y,z
-x,-x+y,z-1/2
-y,-x,z
x-y,-y,z-1/2
x,x-y,z

loop_
_atom_site_label
_atom_site_type_symbol
_atom_site_fract_x
_atom_site_fract_y
_atom_site_fract_z
_atom_site_occupancy
_atom_site_U_iso_or_equiv
Ag1 Ag 0.3333 0.6667 0.25 0.85 0.0
Sb1 Sb 0.3333 0.6667 0.25 0.15 0.0
